data_2016308
loop_
_publ_author_name
'Ma, Yi'
'Zhang, Li-Tian'
'Wang, Xiao-Fang'
'He, Yong-Ke'
'Han, Zheng-Bo'

_publ_section_title
;
 A one-dimensional nickel(II) coordination polymer containing
 2,6-dipicolinate and dipyrido[3,2-<i>a</i>:2',3'-<i>c</i>]phenazine
;
_journal_coeditor_code DN3067
_journal_issue 12
_journal_name_full 'Acta Crystallographica Section C'
_journal_page_first m573
_journal_page_last m575
_journal_paper_doi 10.1107/S0108270107053851
_journal_volume 63
_journal_year 2007
_chemical_formula_iupac '[Ni (C7 H3 N O4) (C18 H10 N4)]'
_chemical_formula_moiety 'C25 H13 N5 Ni O4'
_chemical_formula_sum 'C25 H13 N5 Ni O4'
_chemical_formula_weight 506.11
_chemical_name_systematic
;
catena-poly[(dipyrido[3,2-a:2',3'-c]phenazine-\k^2^N,N')nickel(II)]-\m-\
2,6-dipicolinato-\k^3^O^2^,O^6^:O^2'^]
;
_space_group_IT_number 14
_symmetry_cell_setting monoclinic
_symmetry_space_group_name_Hall '-P 2ybc'
_symmetry_space_group_name_H-M 'P 1 21/c 1'
_atom_sites_solution_hydrogens geom
_atom_sites_solution_primary direct
_atom_sites_solution_secondary difmap
_audit_creation_method SHELXL-97
_cell_angle_alpha 90.00
_cell_angle_beta 106.906(12)
_cell_angle_gamma 90.00
_cell_formula_units_Z 4
_cell_length_a 7.3482(11)
_cell_length_b 35.825(4)
_cell_length_c 7.8986(12)
_cell_measurement_reflns_used 3623
_cell_measurement_temperature 293(2)
_cell_measurement_theta_max 26.25
_cell_measurement_theta_min 2.35
_cell_volume 1989.4(5)
_computing_cell_refinement 'SAINT (Bruker, 2001)'
_computing_data_collection 'SMART (Bruker, 2001)'
_computing_data_reduction 'SAINT (Bruker, 2001)'
_computing_molecular_graphics
;
ORTEPIII (Burnett & Johnson, 1996), ORTEP-3 for Windows (Farrugia,
1997)
and PLATON (Spek, 2003)
;
_computing_publication_material 'SHELXTL (Bruker, 2001)'
_computing_structure_refinement 'SHELXL97 (Sheldrick, 1997)'
_computing_structure_solution 'SHELXS97 (Sheldrick, 1997)'
_diffrn_ambient_temperature 293(2)
_diffrn_measured_fraction_theta_full 1.000
_diffrn_measured_fraction_theta_max 1.000
_diffrn_measurement_device_type 'Bruker APEX area-detector diffractometer'
_diffrn_measurement_method '\f and \w scan'
_diffrn_radiation_monochromator graphite
_diffrn_radiation_source 'fine-focus sealed tube'
_diffrn_radiation_type MoK\a
_diffrn_radiation_wavelength 0.71073
_diffrn_reflns_av_R_equivalents 0.0211
_diffrn_reflns_av_sigmaI/netI 0.0424
_diffrn_reflns_limit_h_max 8
_diffrn_reflns_limit_h_min -8
_diffrn_reflns_limit_k_max 42
_diffrn_reflns_limit_k_min -1
_diffrn_reflns_limit_l_max 1
_diffrn_reflns_limit_l_min -9
_diffrn_reflns_number 4459
_diffrn_reflns_theta_full 25.00
_diffrn_reflns_theta_max 25.00
_diffrn_reflns_theta_min 2.27
_diffrn_standards_decay_% 0
_diffrn_standards_interval_time 0
_diffrn_standards_number 0
_exptl_absorpt_coefficient_mu 1.024
_exptl_absorpt_correction_T_max 0.7795
_exptl_absorpt_correction_T_min 0.7037
_exptl_absorpt_correction_type multi-scan
_exptl_absorpt_process_details
;
'(SADABS; Sheldrick, 1996)'
;
_exptl_crystal_colour green
_exptl_crystal_density_diffrn 1.690
_exptl_crystal_density_method 'not measured'
_exptl_crystal_description block
_exptl_crystal_F_000 1032
_exptl_crystal_size_max 0.37
_exptl_crystal_size_mid 0.32
_exptl_crystal_size_min 0.26
_refine_diff_density_max 0.643
_refine_diff_density_min -0.600
_refine_ls_extinction_method none
_refine_ls_goodness_of_fit_ref 1.080
_refine_ls_hydrogen_treatment constr
_refine_ls_matrix_type full
_refine_ls_number_parameters 316
_refine_ls_number_reflns 3504
_refine_ls_number_restraints 2
_refine_ls_restrained_S_all 1.140
_refine_ls_R_factor_all 0.0535
_refine_ls_R_factor_gt 0.0401
_refine_ls_shift/su_max 0.000
_refine_ls_shift/su_mean 0.000
_refine_ls_structure_factor_coef Fsqd
_refine_ls_weighting_details 'calc w=1/[\s^2^(Fo^2^)+(0.0536P)^2^+1.7276P] where P=(Fo^2^+2Fc^2^)/3'
_refine_ls_weighting_scheme calc
_refine_ls_wR_factor_gt 0.1009
_refine_ls_wR_factor_ref 0.1111
_reflns_number_gt 2860
_reflns_number_total 3504
_reflns_threshold_expression I>2\s(I)
_cod_data_source_file dn3067.cif
_cod_data_source_block I
_cod_depositor_comments
;
The following automatic conversions were performed:
'_exptl_absorpt_correction_type' value 'Multi-scan' changed to
'multi-scan' according to
'/home/saulius/struct/CIF-dictionaries/cif_core.dic' dictionary named
'cif_core.dic' version 2.4.1 from 2010-06-29.

Automatic conversion script
Id: cif_fix_enum 1527 2010-12-29 10:47:43Z saulius 

The following automatic conversions were performed:

'_exptl_absorpt_correction_type' value 'Multi-scan' changed to
'multi-scan' according to
/home/saulius/struct/CIF-dictionaries/cif_core.dic dictionary named
'cif_core.dic' version 2.4.1 from 2010-06-29.

Automatic conversion script
Id: cif_fix_values 1715 2011-07-08 13:25:40Z adriana 
;
_cod_original_sg_symbol_H-M 'P 21/c'
_cod_database_code 2016308
_cod_database_fobs_code 2016308

loop_
_symmetry_equiv_pos_as_xyz
'x, y, z'
'-x, y+1/2, -z+1/2'
'-x, -y, -z'
'x, -y-1/2, z-1/2'

loop_
_atom_site_type_symbol
_atom_site_label
_atom_site_fract_x
_atom_site_fract_y
_atom_site_fract_z
_atom_site_U_iso_or_equiv
_atom_site_adp_type
_atom_site_calc_flag
_atom_site_refinement_flags
_atom_site_occupancy
Ni Ni1 0.82244(5) 0.185119(10) 0.64973(5) 0.02248(15) Uani d . 1
C C1 0.8131(4) 0.25886(9) 0.4786(4) 0.0245(7) Uani d . 1
C C2 0.6213(4) 0.24791(9) 0.4585(4) 0.0244(7) Uani d . 1
C C3 0.4735(5) 0.27022(10) 0.3964(5) 0.0311(8) Uani d . 1
H H3A 0.4856 0.2952 0.3690 0.037 Uiso calc R 1
C C4 0.3081(5) 0.25400(11) 0.3767(5) 0.0386(9) Uani d . 1
H H4A 0.1971 0.2678 0.3336 0.046 Uiso calc R 1
C C5 0.2962(5) 0.21686(11) 0.4191(5) 0.0361(9) Uani d . 1
H H5A 0.1771 0.2058 0.3971 0.043 Uiso calc R 1
C C6 0.4508(4) 0.19662(9) 0.4903(4) 0.0255(7) Uani d . 1
C C7 0.4676(5) 0.15682(9) 0.5624(4) 0.0278(7) Uani d . 1
C C8 1.1226(5) 0.15194(10) 0.9717(5) 0.0320(8) Uani d . 1
H H8A 1.1054 0.1726 1.0368 0.038 Uiso calc R 1
C C9 1.2380(5) 0.12336(11) 1.0570(5) 0.0399(9) Uani d . 1
H H9A 1.3003 0.1241 1.1777 0.048 Uiso calc R 1
C C10 1.2557(5) 0.09312(10) 0.9510(5) 0.0368(9) Uani d . 1
H H10A 1.3311 0.0731 1.0051 0.044 Uiso calc R 1
C C11 1.1607(4) 0.09087(8) 0.7554(4) 0.0271(7) Uani d D 1
C C12 1.1744(4) 0.06117(9) 0.6383(5) 0.0284(7) Uani d D 1
C C13 1.2856(5) 0.00363(9) 0.5917(6) 0.0360(9) Uani d . 1
C C14 1.3943(5) -0.02765(10) 0.6627(6) 0.0451(10) Uani d . 1
H H14A 1.4562 -0.0296 0.7831 0.054 Uiso calc R 1
C C15 1.4053(6) -0.05583(11) 0.5437(7) 0.0518(12) Uani d . 1
H H15A 1.4778 -0.0768 0.5897 0.062 Uiso calc R 1
C C16 1.3118(6) -0.05511(11) 0.3517(7) 0.0515(11) Uani d . 1
H H16A 1.3262 -0.0751 0.2818 0.062 Uiso calc R 1
C C17 1.2049(6) -0.02541(11) 0.2768(7) 0.0490(11) Uani d . 1
H H17A 1.1439 -0.0243 0.1559 0.059 Uiso calc R 1
C C18 1.1903(5) 0.00476(10) 0.3955(6) 0.0376(9) Uani d . 1
C C19 1.0778(4) 0.06153(9) 0.4384(5) 0.0281(7) Uani d . 1
C C20 0.9642(4) 0.09347(9) 0.3624(5) 0.0264(7) Uani d . 1
C C21 0.8637(5) 0.09625(11) 0.1724(5) 0.0352(8) Uani d . 1
H H21A 0.8718 0.0771 0.0955 0.042 Uiso calc R 1
C C22 0.7602(5) 0.12692(11) 0.1118(5) 0.0374(9) Uani d . 1
H H22A 0.6959 0.1302 -0.0075 0.045 Uiso calc R 1
C C23 0.7549(5) 0.15433(10) 0.2423(5) 0.0335(8) Uani d . 1
H H23A 0.6824 0.1755 0.2018 0.040 Uiso calc R 1
C C24 0.9509(4) 0.12229(9) 0.4840(4) 0.0225(7) Uani d . 1
C C25 1.0507(4) 0.12140(8) 0.6841(4) 0.0231(7) Uani d D 1
N N1 0.6076(3) 0.21282(7) 0.5092(4) 0.0223(6) Uani d . 1
N N2 1.0299(4) 0.15092(7) 0.7891(4) 0.0249(6) Uani d . 1
N N3 0.8472(4) 0.15269(7) 0.4247(4) 0.0257(6) Uani d . 1
N N4 1.2762(4) 0.03168(8) 0.7101(4) 0.0336(7) Uani d . 1
N N5 1.0869(4) 0.03420(8) 0.3203(4) 0.0346(7) Uani d . 1
O O1 0.8402(3) 0.28967(6) 0.4126(3) 0.0339(6) Uani d . 1
O O2 0.9272(3) 0.23526(6) 0.5597(3) 0.0331(6) Uani d . 1
O O3 0.3351(3) 0.13674(7) 0.5182(4) 0.0450(7) Uani d . 1
O O4 0.6220(3) 0.14774(6) 0.6653(3) 0.0308(5) Uani d . 1

loop_
_atom_site_aniso_label
_atom_site_aniso_U_11
_atom_site_aniso_U_22
_atom_site_aniso_U_33
_atom_site_aniso_U_12
_atom_site_aniso_U_13
_atom_site_aniso_U_23
Ni1 0.0147(2) 0.0195(2) 0.0307(3) 0.00195(15) 0.00253(16) 0.00072(17)
C1 0.0215(15) 0.0237(17) 0.0265(17) -0.0029(13) 0.0040(13) -0.0010(13)
C2 0.0216(15) 0.0234(16) 0.0258(17) 0.0004(13) 0.0032(13) 0.0015(13)
C3 0.0294(18) 0.0303(18) 0.0299(18) 0.0087(14) 0.0028(14) 0.0055(15)
C4 0.0206(17) 0.049(2) 0.041(2) 0.0121(16) 0.0011(15) 0.0025(18)
C5 0.0156(15) 0.049(2) 0.039(2) 0.0011(15) 0.0012(15) 0.0007(18)
C6 0.0182(15) 0.0328(18) 0.0248(17) -0.0023(13) 0.0054(13) -0.0031(14)
C7 0.0259(17) 0.0322(18) 0.0265(18) -0.0075(14) 0.0097(14) -0.0044(14)
C8 0.0229(16) 0.0341(19) 0.035(2) 0.0070(14) 0.0029(15) -0.0046(16)
C9 0.0320(19) 0.045(2) 0.035(2) 0.0091(17) -0.0030(16) -0.0031(17)
C10 0.0288(18) 0.036(2) 0.040(2) 0.0139(15) 0.0003(16) 0.0025(16)
C11 0.0179(15) 0.0280(17) 0.0350(19) 0.0009(13) 0.0071(13) 0.0033(14)
C12 0.0200(15) 0.0248(17) 0.041(2) 0.0000(13) 0.0092(14) 0.0021(15)
C13 0.0250(17) 0.0231(17) 0.063(3) 0.0018(14) 0.0173(17) 0.0001(17)
C14 0.033(2) 0.029(2) 0.073(3) 0.0073(16) 0.015(2) 0.0070(19)
C15 0.035(2) 0.024(2) 0.100(4) 0.0088(16) 0.026(2) 0.000(2)
C16 0.041(2) 0.027(2) 0.091(4) 0.0011(17) 0.027(2) -0.016(2)
C17 0.038(2) 0.037(2) 0.072(3) 0.0016(17) 0.015(2) -0.015(2)
C18 0.0255(17) 0.0250(18) 0.065(3) -0.0012(14) 0.0174(18) -0.0056(17)
C19 0.0210(15) 0.0222(16) 0.041(2) -0.0030(13) 0.0092(14) -0.0017(15)
C20 0.0195(15) 0.0252(17) 0.0338(19) -0.0013(13) 0.0067(13) -0.0005(14)
C21 0.0327(18) 0.038(2) 0.034(2) 0.0022(15) 0.0085(16) -0.0046(16)
C22 0.0350(19) 0.045(2) 0.0269(19) 0.0051(17) 0.0006(15) 0.0015(16)
C23 0.0302(18) 0.034(2) 0.034(2) 0.0076(15) 0.0051(15) 0.0085(16)
C24 0.0148(14) 0.0227(16) 0.0306(18) -0.0001(12) 0.0076(13) 0.0012(13)
C25 0.0137(14) 0.0232(16) 0.0321(18) 0.0009(12) 0.0060(13) -0.0002(13)
N1 0.0142(12) 0.0208(13) 0.0304(14) -0.0003(10) 0.0042(11) 0.0006(11)
N2 0.0178(13) 0.0240(14) 0.0321(15) 0.0012(10) 0.0061(11) -0.0016(12)
N3 0.0183(13) 0.0247(14) 0.0325(16) 0.0040(10) 0.0049(11) 0.0025(12)
N4 0.0239(14) 0.0223(15) 0.0536(19) 0.0054(12) 0.0097(13) 0.0025(13)
N5 0.0265(15) 0.0290(16) 0.0476(19) -0.0003(12) 0.0095(13) -0.0073(14)
O1 0.0341(13) 0.0257(12) 0.0398(14) -0.0088(10) 0.0074(11) 0.0047(11)
O2 0.0154(11) 0.0291(13) 0.0519(16) -0.0022(9) 0.0051(10) 0.0078(11)
O3 0.0286(13) 0.0459(16) 0.0589(18) -0.0196(12) 0.0100(12) -0.0036(14)
O4 0.0234(12) 0.0260(12) 0.0398(14) -0.0035(9) 0.0043(11) 0.0031(10)

loop_
_atom_type_symbol
_atom_type_description
_atom_type_scat_dispersion_real
_atom_type_scat_dispersion_imag
_atom_type_scat_source
C C 0.0033 0.0016 'International Tables Vol C Tables 4.2.6.8 and 6.1.1.4'
H H 0.0000 0.0000 'International Tables Vol C Tables 4.2.6.8 and 6.1.1.4'
N N 0.0061 0.0033 'International Tables Vol C Tables 4.2.6.8 and 6.1.1.4'
O O 0.0106 0.0060 'International Tables Vol C Tables 4.2.6.8 and 6.1.1.4'
Ni Ni 0.3393 1.1124 'International Tables Vol C Tables 4.2.6.8 and 6.1.1.4'

loop_
_geom_angle_atom_site_label_1
_geom_angle_atom_site_label_2
_geom_angle_atom_site_label_3
_geom_angle_site_symmetry_3
_geom_angle
_geom_angle_publ_flag
N1 Ni1 N2 . 173.60(11) yes
N1 Ni1 O4 . 83.48(10) yes
N2 Ni1 O4 . 90.72(10) yes
N1 Ni1 O2 . 72.01(9) yes
N2 Ni1 O2 . 113.65(10) yes
O4 Ni1 O2 . 155.40(9) yes
N1 Ni1 N3 . 93.08(11) ?
N2 Ni1 N3 . 83.80(10) ?
O4 Ni1 N3 . 86.07(10) ?
O2 Ni1 N3 . 93.01(10) ?
N1 Ni1 O1 4_566 98.30(10) ?
N2 Ni1 O1 4_566 84.69(10) ?
O4 Ni1 O1 4_566 93.33(10) ?
O2 Ni1 O1 4_566 92.29(9) yes
N3 Ni1 O1 4_566 168.47(9) ?
O2 C1 O1 . 130.6(3) ?
O2 C1 C2 . 111.8(3) ?
O1 C1 C2 . 117.7(3) ?
C3 C2 N1 . 123.8(3) ?
C3 C2 C1 . 123.6(3) ?
N1 C2 C1 . 112.6(3) ?
C4 C3 C2 . 114.1(3) ?
C4 C3 H3A . 123.0 ?
C2 C3 H3A . 123.0 ?
C3 C4 C5 . 121.2(3) ?
C3 C4 H4A . 119.4 ?
C5 C4 H4A . 119.4 ?
C6 C5 C4 . 121.5(3) ?
C6 C5 H5A . 119.3 ?
C4 C5 H5A . 119.3 ?
N1 C6 C5 . 116.0(3) ?
N1 C6 C7 . 114.5(3) ?
C5 C6 C7 . 129.4(3) ?
O3 C7 O4 . 123.9(3) ?
O3 C7 C6 . 119.3(3) ?
O4 C7 C6 . 116.9(3) ?
C9 C8 N2 . 122.0(3) ?
C9 C8 H8A . 119.0 ?
N2 C8 H8A . 119.0 ?
C8 C9 C10 . 115.8(3) ?
C8 C9 H9A . 122.1 ?
C10 C9 H9A . 122.1 ?
C9 C10 C11 . 124.2(3) ?
C9 C10 H10A . 117.9 ?
C11 C10 H10A . 117.9 ?
C25 C11 C10 . 114.8(3) ?
C25 C11 C12 . 118.0(3) ?
C10 C11 C12 . 127.3(3) ?
N4 C12 C11 . 117.0(3) ?
N4 C12 C19 . 118.9(3) ?
C11 C12 C19 . 124.1(3) ?
N4 C13 C14 . 116.5(4) ?
N4 C13 C18 . 125.1(3) ?
C14 C13 C18 . 118.4(3) ?
C13 C14 C15 . 116.7(4) ?
C13 C14 H14A . 121.7 ?
C15 C14 H14A . 121.7 ?
C14 C15 C16 . 125.4(4) ?
C14 C15 H15A . 117.3 ?
C16 C15 H15A . 117.3 ?
C17 C16 C15 . 120.2(4) ?
C17 C16 H16A . 119.9 ?
C15 C16 H16A . 119.9 ?
C16 C17 C18 . 116.4(4) ?
C16 C17 H17A . 121.8 ?
C18 C17 H17A . 121.8 ?
N5 C18 C17 . 116.1(4) ?
N5 C18 C13 . 120.9(3) ?
C17 C18 C13 . 123.0(3) ?
N5 C19 C20 . 115.0(3) ?
N5 C19 C12 . 126.7(3) ?
C20 C19 C12 . 118.3(3) ?
C24 C20 C19 . 116.0(3) ?
C24 C20 C21 . 121.6(3) ?
C19 C20 C21 . 122.5(3) ?
C22 C21 C20 . 118.9(3) ?
C22 C21 H21A . 120.5 ?
C20 C21 H21A . 120.5 ?
C21 C22 C23 . 115.8(3) ?
C21 C22 H22A . 122.1 ?
C23 C22 H22A . 122.1 ?
N3 C23 C22 . 127.2(3) ?
N3 C23 H23A . 116.4 ?
C22 C23 H23A . 116.4 ?
N3 C24 C20 . 119.8(3) ?
N3 C24 C25 . 115.5(3) ?
C20 C24 C25 . 124.7(3) ?
C11 C25 N2 . 121.1(3) ?
C11 C25 C24 . 118.9(3) ?
N2 C25 C24 . 120.0(2) ?
C6 N1 C2 . 123.1(3) ?
C6 N1 Ni1 . 113.6(2) ?
C2 N1 Ni1 . 122.7(2) ?
C25 N2 C8 . 122.1(3) ?
C25 N2 Ni1 . 109.6(2) ?
C8 N2 Ni1 . 127.5(2) ?
C24 N3 C23 . 116.8(3) ?
C24 N3 Ni1 . 108.9(2) ?
C23 N3 Ni1 . 133.3(2) ?
C12 N4 C13 . 115.0(3) ?
C18 N5 C19 . 113.4(3) ?
C1 O1 Ni1 4_565 139.9(2) ?
C1 O2 Ni1 . 119.3(2) ?
C7 O4 Ni1 . 109.4(2) ?

loop_
_geom_bond_atom_site_label_1
_geom_bond_atom_site_label_2
_geom_bond_site_symmetry_2
_geom_bond_distance
_geom_bond_publ_flag
Ni1 N1 . 1.921(3) yes
Ni1 N2 . 2.015(3) yes
Ni1 O4 . 2.021(2) yes
Ni1 O2 . 2.155(2) yes
Ni1 N3 . 2.175(3) yes
Ni1 O1 4_566 2.233(2) yes
C1 O2 . 1.231(4) ?
C1 O1 . 1.261(4) ?
C1 C2 . 1.426(4) ?
C2 C3 . 1.322(5) ?
C2 N1 . 1.332(4) ?
C3 C4 . 1.315(5) ?
C3 H3A . 0.9300 ?
C4 C5 . 1.381(5) ?
C4 H4A . 0.9300 ?
C5 C6 . 1.327(5) ?
C5 H5A . 0.9300 ?
C6 N1 . 1.260(4) ?
C6 C7 . 1.527(5) ?
C7 O3 . 1.179(4) ?
C7 O4 . 1.232(4) ?
C8 C9 . 1.374(5) ?
C8 N2 . 1.405(4) ?
C8 H8A . 0.9300 ?
C9 C10 . 1.398(5) ?
C9 H9A . 0.9300 ?
C10 C11 . 1.501(5) ?
C10 H10A . 0.9300 ?
C11 C25 . 1.379(3) ?
C11 C12 . 1.432(4) ?
C12 N4 . 1.323(4) ?
C12 C19 . 1.532(5) ?
C13 N4 . 1.388(5) ?
C13 C14 . 1.395(5) ?
C13 C18 . 1.504(6) ?
C14 C15 . 1.397(6) ?
C14 H14A . 0.9300 ?
C15 C16 . 1.472(7) ?
C15 H15A . 0.9300 ?
C16 C17 . 1.352(6) ?
C16 H16A . 0.9300 ?
C17 C18 . 1.455(5) ?
C17 H17A . 0.9300 ?
C18 N5 . 1.334(5) ?
C19 N5 . 1.367(4) ?
C19 C20 . 1.441(5) ?
C20 C24 . 1.432(5) ?
C20 C21 . 1.471(5) ?
C21 C22 . 1.343(5) ?
C21 H21A . 0.9300 ?
C22 C23 . 1.432(5) ?
C22 H22A . 0.9300 ?
C23 N3 . 1.403(4) ?
C23 H23A . 0.9300 ?
C24 N3 . 1.333(4) ?
C24 C25 . 1.537(4) ?
C25 N2 . 1.380(4) ?
O1 Ni1 4_565 2.233(2) ?

loop_
_geom_hbond_atom_site_label_D
_geom_hbond_atom_site_label_H
_geom_hbond_atom_site_label_A
_geom_hbond_site_symmetry_A
_geom_hbond_distance_DH
_geom_hbond_distance_HA
_geom_hbond_distance_DA
_geom_hbond_angle_DHA
_geom_hbond_publ_flag
C4 H4A O2 4_465 0.9300 2.4800 3.190(4) 134.00 yes
C22 H22A O4 1_554 0.9300 2.5600 3.456(4) 162.00 yes
